data_7112740
loop_
_publ_author_name
'Chia-Jui Lee'
'Chia-Ning Sheu'
'Cheng-Che Tsai'
'Zong-Ze Wu'
'Wenwei Lin'

_publ_section_title
;
 Direct beta-acylation of 2-arylidene-1,3-indandiones with acyl chlorides
 catalyzed by organophosphanes
;
_journal_name_full Chem.Commun.
_journal_page_first 5304
_journal_paper_doi 10.1039/C3CC45201h
_journal_volume 50
_journal_year 2014
_chemical_formula_moiety 'C25 H19 N O4'
_chemical_formula_sum 'C25 H19 N O4'
_chemical_formula_weight 397.41
_chemical_name_systematic
;
?
;
_space_group_IT_number 14
_symmetry_cell_setting monoclinic
_symmetry_space_group_name_Hall '-P 2ybc'
_symmetry_space_group_name_H-M 'P 1 21/c 1'
_atom_sites_solution_hydrogens geom
_atom_sites_solution_primary direct
_atom_sites_solution_secondary difmap
_audit_creation_method SHELXL-97
_cell_angle_alpha 90.00
_cell_angle_beta 90.184(6)
_cell_angle_gamma 90.00
_cell_formula_units_Z 8
_cell_length_a 14.269(3)
_cell_length_b 11.125(3)
_cell_length_c 25.270(4)
_cell_measurement_reflns_used 0
_cell_measurement_temperature 200(2)
_cell_measurement_theta_max 0
_cell_measurement_theta_min 0
_cell_volume 4011.4(15)
_computing_molecular_graphics 'Ortep-3 for Windows (Farrugia, 1997)'
_computing_publication_material 'WinGX publication routines (Farrugia, 1999)'
_computing_structure_refinement 'SHELXL-97 (Sheldrick, 1997)'
_computing_structure_solution 'SHELXS-86 (Sheldrick, 1986)'
_diffrn_ambient_temperature 200(2)
_diffrn_measured_fraction_theta_full 0.992
_diffrn_measured_fraction_theta_max 0.992
_diffrn_radiation_monochromator graphite
_diffrn_radiation_source 'fine-focus sealed tube'
_diffrn_radiation_type MoK\a
_diffrn_radiation_wavelength 0.71073
_diffrn_reflns_av_R_equivalents 0.1080
_diffrn_reflns_av_sigmaI/netI 0.1408
_diffrn_reflns_limit_h_max 8
_diffrn_reflns_limit_h_min -16
_diffrn_reflns_limit_k_max 11
_diffrn_reflns_limit_k_min -13
_diffrn_reflns_limit_l_max 30
_diffrn_reflns_limit_l_min -29
_diffrn_reflns_number 22171
_diffrn_reflns_theta_full 25.06
_diffrn_reflns_theta_max 25.06
_diffrn_reflns_theta_min 1.43
_exptl_absorpt_coefficient_mu 0.090
_exptl_absorpt_correction_T_max 0.9973
_exptl_absorpt_correction_T_min 0.9441
_exptl_absorpt_correction_type multi-scan
_exptl_crystal_colour 'pale yellow'
_exptl_crystal_density_diffrn 1.316
_exptl_crystal_density_method 'not measured'
_exptl_crystal_description prism
_exptl_crystal_F_000 1664
_exptl_crystal_size_max 0.65
_exptl_crystal_size_mid 0.10
_exptl_crystal_size_min 0.03
_refine_diff_density_max 0.236
_refine_diff_density_min -0.257
_refine_diff_density_rms 0.057
_refine_ls_extinction_method none
_refine_ls_goodness_of_fit_ref 0.935
_refine_ls_hydrogen_treatment constr
_refine_ls_matrix_type full
_refine_ls_number_parameters 541
_refine_ls_number_reflns 7060
_refine_ls_number_restraints 0
_refine_ls_restrained_S_all 0.935
_refine_ls_R_factor_all 0.1579
_refine_ls_R_factor_gt 0.0665
_refine_ls_shift/su_max 0.000
_refine_ls_shift/su_mean 0.000
_refine_ls_structure_factor_coef Fsqd
_refine_ls_weighting_details 'calc w=1/[\s^2^(Fo^2^)+(0.0662P)^2^+0.0000P] where P=(Fo^2^+2Fc^2^)/3'
_refine_ls_weighting_scheme calc
_refine_ls_wR_factor_gt 0.1363
_refine_ls_wR_factor_ref 0.1811
_reflns_number_gt 3346
_reflns_number_total 7060
_reflns_threshold_expression >2sigma(I)
_cod_data_source_file c3cc45201h.txt
_cod_data_source_block a14925
_cod_original_cell_volume 4011.4(14)
_cod_original_sg_symbol_H-M 'P 21/c'
_cod_database_code 7112740

loop_
_symmetry_equiv_pos_as_xyz
'x, y, z'
'-x, y+1/2, -z+1/2'
'-x, -y, -z'
'x, -y-1/2, z-1/2'

loop_
_atom_site_label
_atom_site_type_symbol
_atom_site_fract_x
_atom_site_fract_y
_atom_site_fract_z
_atom_site_U_iso_or_equiv
_atom_site_adp_type
_atom_site_occupancy
_atom_site_symmetry_multiplicity
_atom_site_calc_flag
_atom_site_refinement_flags
C1 C 0.2156(2) 0.1697(4) 0.09182(14) 0.0345(10) Uani 1 1 d .
C2 C 0.2091(2) 0.2915(4) 0.10046(14) 0.0350(10) Uani 1 1 d .
H2 H 0.2357 0.3469 0.0762 0.042 Uiso 1 1 calc R
C3 C 0.1629(2) 0.3318(3) 0.14543(13) 0.0316(9) Uani 1 1 d .
H3 H 0.1575 0.4156 0.1519 0.038 Uiso 1 1 calc R
C4 C 0.1245(2) 0.2503(3) 0.18084(13) 0.0256(9) Uani 1 1 d .
C5 C 0.1312(2) 0.1281(3) 0.17055(14) 0.0319(9) Uani 1 1 d .
H5 H 0.1037 0.0725 0.1944 0.038 Uiso 1 1 calc R
C6 C 0.1771(2) 0.0858(4) 0.12621(14) 0.0348(10) Uani 1 1 d .
H6 H 0.1822 0.0020 0.1195 0.042 Uiso 1 1 calc R
C7 C 0.0713(2) 0.2920(3) 0.22785(14) 0.0258(9) Uani 1 1 d .
C8 C -0.0145(2) 0.3648(3) 0.21239(13) 0.0272(9) Uani 1 1 d .
C9 C -0.0991(2) 0.2956(3) 0.19525(13) 0.0269(9) Uani 1 1 d .
C10 C -0.1085(2) 0.1739(3) 0.20563(13) 0.0314(9) Uani 1 1 d .
H10 H -0.0619 0.1332 0.2257 0.038 Uiso 1 1 calc R
C11 C -0.1857(2) 0.1115(4) 0.18677(15) 0.0392(10) Uani 1 1 d .
H11 H -0.1919 0.0279 0.1937 0.047 Uiso 1 1 calc R
C12 C -0.2532(3) 0.1708(4) 0.15805(14) 0.0421(11) Uani 1 1 d .
H12 H -0.3061 0.1279 0.1451 0.051 Uiso 1 1 calc R
C13 C -0.2448(3) 0.2926(4) 0.14783(14) 0.0415(11) Uani 1 1 d .
H13 H -0.2916 0.3330 0.1278 0.050 Uiso 1 1 calc R
C14 C -0.1684(2) 0.3554(4) 0.16680(13) 0.0328(10) Uani 1 1 d .
H14 H -0.1631 0.4393 0.1604 0.039 Uiso 1 1 calc R
C15 C 0.0926(2) 0.2679(3) 0.27843(14) 0.0272(9) Uani 1 1 d .
C16 C 0.0282(2) 0.3044(3) 0.32226(14) 0.0304(9) Uani 1 1 d .
C17 C 0.0680(2) 0.2610(3) 0.37512(13) 0.0301(9) Uani 1 1 d .
C18 C 0.0810(3) 0.3690(4) 0.41266(14) 0.0471(11) Uani 1 1 d .
H18A H 0.1064 0.3409 0.4465 0.071 Uiso 1 1 calc R
H18B H 0.0203 0.4079 0.4185 0.071 Uiso 1 1 calc R
H18C H 0.1244 0.4267 0.3967 0.071 Uiso 1 1 calc R
C19 C -0.0002(2) 0.1693(4) 0.39903(14) 0.0420(11) Uani 1 1 d .
H19A H 0.0242 0.1414 0.4332 0.063 Uiso 1 1 calc R
H19B H -0.0069 0.1008 0.3750 0.063 Uiso 1 1 calc R
H19C H -0.0615 0.2073 0.4042 0.063 Uiso 1 1 calc R
C20 C 0.1601(2) 0.2040(3) 0.35866(13) 0.0262(9) Uani 1 1 d .
C21 C 0.2278(3) 0.1538(3) 0.39118(14) 0.0350(10) Uani 1 1 d .
H21 H 0.2197 0.1530 0.4285 0.042 Uiso 1 1 calc R
C22 C 0.3076(3) 0.1048(3) 0.36861(16) 0.0406(11) Uani 1 1 d .
H22 H 0.3538 0.0686 0.3906 0.049 Uiso 1 1 calc R
C23 C 0.3207(2) 0.1080(4) 0.31465(16) 0.0402(11) Uani 1 1 d .
H23 H 0.3761 0.0745 0.2999 0.048 Uiso 1 1 calc R
C24 C 0.2545(2) 0.1592(3) 0.28173(14) 0.0318(10) Uani 1 1 d .
H24 H 0.2640 0.1615 0.2446 0.038 Uiso 1 1 calc R
C25 C 0.1734(2) 0.2075(3) 0.30367(13) 0.0270(9) Uani 1 1 d .
C26 C 0.4716(2) 0.2512(4) 1.11195(14) 0.0335(10) Uani 1 1 d .
C27 C 0.4845(2) 0.3684(4) 1.09611(14) 0.0363(10) Uani 1 1 d .
H27 H 0.4592 0.4330 1.1160 0.044 Uiso 1 1 calc R
C28 C 0.5351(2) 0.3899(4) 1.05056(14) 0.0350(10) Uani 1 1 d .
H28 H 0.5458 0.4705 1.0396 0.042 Uiso 1 1 calc R
C29 C 0.5708(2) 0.2954(4) 1.02035(13) 0.0285(9) Uani 1 1 d .
C30 C 0.5555(2) 0.1772(4) 1.03744(14) 0.0346(10) Uani 1 1 d .
H30 H 0.5791 0.1117 1.0174 0.042 Uiso 1 1 calc R
C31 C 0.5060(2) 0.1556(4) 1.08350(15) 0.0371(10) Uani 1 1 d .
H31 H 0.4959 0.0756 1.0953 0.044 Uiso 1 1 calc R
C32 C 0.6287(2) 0.3215(3) 0.97286(14) 0.0293(9) Uani 1 1 d .
C33 C 0.7137(2) 0.4009(4) 0.98636(14) 0.0339(10) Uani 1 1 d .
C34 C 0.8009(2) 0.3399(4) 1.00455(13) 0.0310(9) Uani 1 1 d .
C35 C 0.8739(2) 0.4090(4) 1.02443(14) 0.0418(11) Uani 1 1 d .
H35 H 0.8696 0.4942 1.0241 0.050 Uiso 1 1 calc R
C36 C 0.9531(3) 0.3538(5) 1.04473(15) 0.0514(13) Uani 1 1 d .
H36 H 1.0028 0.4014 1.0584 0.062 Uiso 1 1 calc R
C37 C 0.9603(3) 0.2314(5) 1.04532(16) 0.0552(13) Uani 1 1 d .
H37 H 1.0143 0.1940 1.0600 0.066 Uiso 1 1 calc R
C38 C 0.8882(3) 0.1616(4) 1.02431(16) 0.0524(12) Uani 1 1 d .
H38 H 0.8938 0.0765 1.0238 0.063 Uiso 1 1 calc R
C39 C 0.8090(3) 0.2157(4) 1.00425(15) 0.0433(11) Uani 1 1 d .
H39 H 0.7597 0.1679 0.9902 0.052 Uiso 1 1 calc R
C40 C 0.6108(2) 0.2858(3) 0.92277(14) 0.0325(10) Uani 1 1 d .
C41 C 0.6770(3) 0.3169(4) 0.87851(15) 0.0381(10) Uani 1 1 d .
C42 C 0.6383(3) 0.2678(4) 0.82621(14) 0.0352(10) Uani 1 1 d .
C43 C 0.7074(3) 0.1772(4) 0.80232(16) 0.0586(13) Uani 1 1 d .
H43A H 0.6827 0.1475 0.7685 0.088 Uiso 1 1 calc R
H43B H 0.7158 0.1096 0.8268 0.088 Uiso 1 1 calc R
H43C H 0.7679 0.2166 0.7964 0.088 Uiso 1 1 calc R
C44 C 0.6207(3) 0.3731(4) 0.78797(15) 0.0503(12) Uani 1 1 d .
H44A H 0.5967 0.3420 0.7543 0.075 Uiso 1 1 calc R
H44B H 0.6796 0.4162 0.7818 0.075 Uiso 1 1 calc R
H44C H 0.5747 0.4281 0.8034 0.075 Uiso 1 1 calc R
C45 C 0.5479(2) 0.2076(3) 0.84383(14) 0.0325(10) Uani 1 1 d .
C46 C 0.4834(3) 0.1498(4) 0.81205(15) 0.0416(11) Uani 1 1 d .
H46 H 0.4947 0.1410 0.7752 0.050 Uiso 1 1 calc R
C47 C 0.4026(3) 0.1051(4) 0.83397(17) 0.0469(12) Uani 1 1 d .
H47 H 0.3583 0.0650 0.8121 0.056 Uiso 1 1 calc R
C48 C 0.3848(3) 0.1178(3) 0.88778(16) 0.0424(11) Uani 1 1 d .
H48 H 0.3284 0.0871 0.9024 0.051 Uiso 1 1 calc R
C49 C 0.4495(2) 0.1753(3) 0.92016(15) 0.0371(10) Uani 1 1 d .
H49 H 0.4377 0.1837 0.9570 0.044 Uiso 1 1 calc R
C50 C 0.5320(2) 0.2209(3) 0.89845(14) 0.0323(10) Uani 1 1 d .
N1 N 0.2670(2) 0.1259(4) 0.04502(15) 0.0500(10) Uani 1 1 d .
N2 N 0.4211(2) 0.2293(4) 1.16168(14) 0.0460(10) Uani 1 1 d .
O1 O 0.2823(2) 0.1967(4) 0.00951(13) 0.0841(12) Uani 1 1 d .
O2 O 0.2933(2) 0.0217(4) 0.04490(14) 0.0817(11) Uani 1 1 d .
O3 O -0.00909(16) 0.4742(2) 0.20899(10) 0.0409(7) Uani 1 1 d .
O4 O -0.04576(17) 0.3570(2) 0.31714(9) 0.0422(7) Uani 1 1 d .
O5 O 0.4069(2) 0.1243(4) 1.17393(12) 0.0761(11) Uani 1 1 d .
O6 O 0.3964(2) 0.3160(3) 1.18846(11) 0.0679(10) Uani 1 1 d .
O7 O 0.70332(17) 0.5102(3) 0.98745(10) 0.0494(8) Uani 1 1 d .
O8 O 0.74938(19) 0.3729(3) 0.88354(10) 0.0577(9) Uani 1 1 d .

loop_
_atom_site_aniso_label
_atom_site_aniso_U_11
_atom_site_aniso_U_22
_atom_site_aniso_U_33
_atom_site_aniso_U_23
_atom_site_aniso_U_13
_atom_site_aniso_U_12
C1 0.033(2) 0.045(3) 0.025(2) -0.005(2) -0.0023(18) 0.001(2)
C2 0.034(2) 0.046(3) 0.025(2) 0.010(2) -0.0012(18) -0.002(2)
C3 0.035(2) 0.030(3) 0.031(2) 0.0070(19) -0.0026(19) -0.0025(18)
C4 0.029(2) 0.027(2) 0.020(2) 0.0064(17) -0.0018(17) 0.0002(17)
C5 0.036(2) 0.032(3) 0.027(2) 0.0033(19) 0.0007(18) -0.0022(18)
C6 0.040(2) 0.025(2) 0.038(2) -0.007(2) -0.007(2) 0.0015(19)
C7 0.029(2) 0.022(2) 0.027(2) 0.0013(17) 0.0032(17) -0.0016(16)
C8 0.036(2) 0.025(3) 0.020(2) 0.0025(17) 0.0018(16) -0.0007(18)
C9 0.028(2) 0.027(2) 0.026(2) 0.0010(17) 0.0017(16) 0.0024(17)
C10 0.031(2) 0.031(3) 0.032(2) 0.0031(18) -0.0022(17) 0.0030(18)
C11 0.043(2) 0.027(3) 0.048(3) -0.006(2) 0.000(2) -0.002(2)
C12 0.038(2) 0.047(3) 0.041(3) -0.002(2) -0.002(2) -0.008(2)
C13 0.041(2) 0.049(3) 0.035(2) 0.003(2) -0.0106(19) 0.004(2)
C14 0.042(2) 0.030(3) 0.027(2) 0.0004(18) 0.0023(18) 0.0038(19)
C15 0.030(2) 0.025(2) 0.026(2) -0.0010(17) 0.0019(17) -0.0042(17)
C16 0.032(2) 0.029(3) 0.030(2) -0.0006(18) 0.0004(18) -0.0028(18)
C17 0.043(2) 0.027(2) 0.020(2) 0.0017(17) 0.0011(18) -0.0045(18)
C18 0.061(3) 0.044(3) 0.036(3) -0.007(2) -0.003(2) -0.002(2)
C19 0.042(2) 0.049(3) 0.035(2) 0.006(2) 0.0092(19) 0.000(2)
C20 0.030(2) 0.020(2) 0.028(2) -0.0001(17) -0.0017(17) -0.0030(16)
C21 0.047(3) 0.031(3) 0.027(2) 0.0045(18) -0.007(2) -0.005(2)
C22 0.037(3) 0.032(3) 0.053(3) 0.003(2) -0.018(2) -0.0011(19)
C23 0.030(2) 0.041(3) 0.049(3) -0.004(2) -0.004(2) -0.0027(19)
C24 0.029(2) 0.035(3) 0.032(2) 0.0050(19) 0.0019(18) -0.0023(18)
C25 0.028(2) 0.029(2) 0.024(2) 0.0022(17) -0.0013(17) -0.0034(17)
C26 0.029(2) 0.046(3) 0.025(2) 0.006(2) -0.0025(18) 0.0004(19)
C27 0.036(2) 0.044(3) 0.029(2) -0.004(2) 0.0029(19) 0.003(2)
C28 0.037(2) 0.038(3) 0.031(2) 0.002(2) -0.0067(19) -0.0019(19)
C29 0.026(2) 0.036(3) 0.023(2) -0.0039(19) -0.0028(17) 0.0024(18)
C30 0.039(2) 0.029(3) 0.036(2) 0.0011(19) 0.0045(19) 0.0034(18)
C31 0.036(2) 0.036(3) 0.039(3) 0.009(2) 0.000(2) 0.0023(19)
C32 0.026(2) 0.031(2) 0.031(2) 0.0008(18) 0.0014(17) 0.0042(17)
C33 0.038(2) 0.037(3) 0.026(2) 0.003(2) 0.0050(18) -0.004(2)
C34 0.037(2) 0.037(3) 0.019(2) 0.0021(18) -0.0011(17) -0.0009(19)
C35 0.041(2) 0.046(3) 0.039(3) -0.011(2) 0.002(2) -0.001(2)
C36 0.033(3) 0.078(4) 0.043(3) -0.012(3) -0.003(2) -0.002(2)
C37 0.041(3) 0.082(4) 0.043(3) 0.009(3) -0.005(2) 0.009(3)
C38 0.054(3) 0.045(3) 0.058(3) 0.018(2) -0.003(2) 0.010(2)
C39 0.043(3) 0.043(3) 0.044(3) 0.008(2) -0.004(2) 0.000(2)
C40 0.033(2) 0.038(3) 0.027(2) 0.0020(19) 0.0006(18) -0.0019(18)
C41 0.039(2) 0.044(3) 0.031(2) 0.007(2) 0.001(2) 0.000(2)
C42 0.041(2) 0.041(3) 0.024(2) 0.0026(19) 0.0024(18) 0.006(2)
C43 0.062(3) 0.060(4) 0.053(3) -0.004(2) 0.009(2) 0.015(3)
C44 0.063(3) 0.055(3) 0.034(3) 0.009(2) -0.003(2) 0.001(2)
C45 0.035(2) 0.033(3) 0.030(2) -0.0012(19) -0.0034(18) 0.0067(18)
C46 0.052(3) 0.044(3) 0.028(2) -0.001(2) -0.008(2) 0.003(2)
C47 0.051(3) 0.041(3) 0.049(3) -0.003(2) -0.017(2) -0.001(2)
C48 0.037(2) 0.034(3) 0.056(3) 0.002(2) -0.007(2) -0.0035(19)
C49 0.043(2) 0.035(3) 0.033(2) -0.0014(19) 0.000(2) 0.004(2)
C50 0.029(2) 0.037(3) 0.030(2) 0.0018(19) -0.0003(18) 0.0032(18)
N1 0.048(2) 0.062(3) 0.040(3) -0.013(2) 0.0030(19) -0.003(2)
N2 0.040(2) 0.065(3) 0.033(2) 0.010(2) 0.0007(18) 0.001(2)
O1 0.103(3) 0.107(3) 0.043(2) 0.012(2) 0.028(2) 0.022(2)
O2 0.098(3) 0.059(3) 0.088(3) -0.030(2) 0.041(2) -0.005(2)
O3 0.0490(17) 0.0272(18) 0.0464(17) 0.0037(14) -0.0086(13) 0.0006(13)
O4 0.0379(16) 0.048(2) 0.0407(17) -0.0004(14) 0.0030(13) 0.0131(14)
O5 0.093(3) 0.069(3) 0.067(2) 0.021(2) 0.0363(19) 0.006(2)
O6 0.088(2) 0.075(3) 0.041(2) -0.0187(18) 0.0209(17) -0.004(2)
O7 0.0517(18) 0.036(2) 0.060(2) 0.0073(15) -0.0027(14) -0.0044(15)
O8 0.0459(18) 0.087(3) 0.0401(18) 0.0090(16) 0.0005(14) -0.0195(17)

loop_
_atom_type_symbol
_atom_type_description
_atom_type_scat_dispersion_real
_atom_type_scat_dispersion_imag
_atom_type_scat_source
C C 0.0033 0.0016 'International Tables Vol C Tables 4.2.6.8 and 6.1.1.4'
H H 0.0000 0.0000 'International Tables Vol C Tables 4.2.6.8 and 6.1.1.4'
N N 0.0061 0.0033 'International Tables Vol C Tables 4.2.6.8 and 6.1.1.4'
O O 0.0106 0.0060 'International Tables Vol C Tables 4.2.6.8 and 6.1.1.4'

loop_
_geom_angle_atom_site_label_1
_geom_angle_atom_site_label_2
_geom_angle_atom_site_label_3
_geom_angle
C2 C1 C6 122.4(4)
C2 C1 N1 119.1(4)
C6 C1 N1 118.5(4)
C1 C2 C3 118.7(4)
C1 C2 H2 120.7
C3 C2 H2 120.7
C2 C3 C4 120.3(4)
C2 C3 H3 119.8
C4 C3 H3 119.8
C5 C4 C3 119.5(3)
C5 C4 C7 119.4(3)
C3 C4 C7 121.0(3)
C6 C5 C4 121.2(4)
C6 C5 H5 119.4
C4 C5 H5 119.4
C5 C6 C1 117.8(4)
C5 C6 H6 121.1
C1 C6 H6 121.1
C15 C7 C4 125.8(3)
C15 C7 C8 122.2(3)
C4 C7 C8 112.0(3)
O3 C8 C9 122.9(3)
O3 C8 C7 119.9(3)
C9 C8 C7 116.7(3)
C10 C9 C14 119.8(3)
C10 C9 C8 121.8(3)
C14 C9 C8 118.4(3)
C9 C10 C11 120.1(3)
C9 C10 H10 119.9
C11 C10 H10 119.9
C12 C11 C10 119.8(4)
C12 C11 H11 120.1
C10 C11 H11 120.1
C11 C12 C13 120.5(4)
C11 C12 H12 119.7
C13 C12 H12 119.7
C14 C13 C12 120.0(3)
C14 C13 H13 120.0
C12 C13 H13 120.0
C13 C14 C9 119.8(4)
C13 C14 H14 120.1
C9 C14 H14 120.1
C7 C15 C25 132.6(3)
C7 C15 C16 120.9(3)
C25 C15 C16 106.5(3)
O4 C16 C15 126.0(3)
O4 C16 C17 124.5(3)
C15 C16 C17 109.5(3)
C20 C17 C16 102.2(3)
C20 C17 C19 112.4(3)
C16 C17 C19 108.7(3)
C20 C17 C18 113.0(3)
C16 C17 C18 109.6(3)
C19 C17 C18 110.5(3)
C17 C18 H18A 109.5
C17 C18 H18B 109.5
H18A C18 H18B 109.5
C17 C18 H18C 109.5
H18A C18 H18C 109.5
H18B C18 H18C 109.5
C17 C19 H19A 109.5
C17 C19 H19B 109.5
H19A C19 H19B 109.5
C17 C19 H19C 109.5
H19A C19 H19C 109.5
H19B C19 H19C 109.5
C21 C20 C25 120.1(3)
C21 C20 C17 127.5(3)
C25 C20 C17 112.4(3)
C20 C21 C22 119.1(3)
C20 C21 H21 120.4
C22 C21 H21 120.4
C23 C22 C21 120.8(3)
C23 C22 H22 119.6
C21 C22 H22 119.6
C22 C23 C24 120.8(4)
C22 C23 H23 119.6
C24 C23 H23 119.6
C23 C24 C25 119.2(3)
C23 C24 H24 120.4
C25 C24 H24 120.4
C24 C25 C20 120.0(3)
C24 C25 C15 130.7(3)
C20 C25 C15 109.4(3)
C31 C26 C27 122.1(4)
C31 C26 N2 119.7(4)
C27 C26 N2 118.2(4)
C28 C27 C26 118.5(4)
C28 C27 H27 120.7
C26 C27 H27 120.7
C27 C28 C29 121.1(4)
C27 C28 H28 119.4
C29 C28 H28 119.4
C28 C29 C30 118.7(3)
C28 C29 C32 119.9(4)
C30 C29 C32 121.3(3)
C31 C30 C29 120.2(4)
C31 C30 H30 119.9
C29 C30 H30 119.9
C26 C31 C30 119.3(4)
C26 C31 H31 120.4
C30 C31 H31 120.4
C40 C32 C29 126.5(3)
C40 C32 C33 121.6(3)
C29 C32 C33 111.9(3)
O7 C33 C34 123.2(3)
O7 C33 C32 118.6(3)
C34 C33 C32 117.7(4)
C39 C34 C35 119.5(3)
C39 C34 C33 121.5(3)
C35 C34 C33 119.0(4)
C36 C35 C34 120.0(4)
C36 C35 H35 120.0
C34 C35 H35 120.0
C37 C36 C35 120.6(4)
C37 C36 H36 119.7
C35 C36 H36 119.7
C36 C37 C38 119.7(4)
C36 C37 H37 120.1
C38 C37 H37 120.1
C39 C38 C37 120.1(4)
C39 C38 H38 120.0
C37 C38 H38 120.0
C38 C39 C34 120.1(4)
C38 C39 H39 119.9
C34 C39 H39 119.9
C32 C40 C50 132.7(3)
C32 C40 C41 120.7(3)
C50 C40 C41 106.5(3)
O8 C41 C40 125.2(4)
O8 C41 C42 125.3(4)
C40 C41 C42 109.5(3)
C45 C42 C44 112.4(3)
C45 C42 C41 102.0(3)
C44 C42 C41 109.1(3)
C45 C42 C43 111.9(3)
C44 C42 C43 110.9(3)
C41 C42 C43 110.1(3)
C42 C43 H43A 109.5
C42 C43 H43B 109.5
H43A C43 H43B 109.5
C42 C43 H43C 109.5
H43A C43 H43C 109.5
H43B C43 H43C 109.5
C42 C44 H44A 109.5
C42 C44 H44B 109.5
H44A C44 H44B 109.5
C42 C44 H44C 109.5
H44A C44 H44C 109.5
H44B C44 H44C 109.5
C46 C45 C50 120.7(4)
C46 C45 C42 126.9(3)
C50 C45 C42 112.3(3)
C47 C46 C45 119.6(4)
C47 C46 H46 120.2
C45 C46 H46 120.2
C46 C47 C48 120.9(4)
C46 C47 H47 119.6
C48 C47 H47 119.6
C49 C48 C47 120.0(4)
C49 C48 H48 120.0
C47 C48 H48 120.0
C48 C49 C50 119.7(4)
C48 C49 H49 120.1
C50 C49 H49 120.1
C49 C50 C45 119.1(3)
C49 C50 C40 131.3(3)
C45 C50 C40 109.7(3)
O1 N1 O2 124.0(4)
O1 N1 C1 118.0(4)
O2 N1 C1 118.0(4)
O5 N2 O6 124.1(4)
O5 N2 C26 117.1(4)
O6 N2 C26 118.8(4)

loop_
_geom_bond_atom_site_label_1
_geom_bond_atom_site_label_2
_geom_bond_distance
C1 C2 1.376(5)
C1 C6 1.390(5)
C1 N1 1.476(5)
C2 C3 1.390(5)
C2 H2 0.9500
C3 C4 1.388(5)
C3 H3 0.9500
C4 C5 1.387(5)
C4 C7 1.486(5)
C5 C6 1.382(5)
C5 H5 0.9500
C6 H6 0.9500
C7 C15 1.340(4)
C7 C8 1.518(5)
C8 O3 1.222(4)
C8 C9 1.495(5)
C9 C10 1.386(5)
C9 C14 1.391(4)
C10 C11 1.386(4)
C10 H10 0.9500
C11 C12 1.374(5)
C11 H11 0.9500
C12 C13 1.385(5)
C12 H12 0.9500
C13 C14 1.380(5)
C13 H13 0.9500
C14 H14 0.9500
C15 C25 1.478(4)
C15 C16 1.498(5)
C16 O4 1.212(4)
C16 C17 1.528(5)
C17 C20 1.519(5)
C17 C19 1.535(5)
C17 C18 1.541(5)
C18 H18A 0.9800
C18 H18B 0.9800
C18 H18C 0.9800
C19 H19A 0.9800
C19 H19B 0.9800
C19 H19C 0.9800
C20 C21 1.384(4)
C20 C25 1.404(4)
C21 C22 1.387(5)
C21 H21 0.9500
C22 C23 1.377(5)
C22 H22 0.9500
C23 C24 1.381(5)
C23 H23 0.9500
C24 C25 1.391(5)
C24 H24 0.9500
C26 C31 1.375(5)
C26 C27 1.376(5)
C26 N2 1.471(5)
C27 C28 1.382(5)
C27 H27 0.9500
C28 C29 1.396(5)
C28 H28 0.9500
C29 C30 1.402(5)
C29 C32 1.488(5)
C30 C31 1.385(5)
C30 H30 0.9500
C31 H31 0.9500
C32 C40 1.350(4)
C32 C33 1.538(5)
C33 O7 1.225(4)
C33 C34 1.489(5)
C34 C39 1.386(5)
C34 C35 1.388(5)
C35 C36 1.382(5)
C35 H35 0.9500
C36 C37 1.366(6)
C36 H36 0.9500
C37 C38 1.393(6)
C37 H37 0.9500
C38 C39 1.377(5)
C38 H38 0.9500
C39 H39 0.9500
C40 C50 1.470(5)
C40 C41 1.506(5)
C41 O8 1.212(4)
C41 C42 1.532(5)
C42 C45 1.522(5)
C42 C44 1.539(5)
C42 C43 1.535(5)
C43 H43A 0.9800
C43 H43B 0.9800
C43 H43C 0.9800
C44 H44A 0.9800
C44 H44B 0.9800
C44 H44C 0.9800
C45 C46 1.379(5)
C45 C50 1.407(5)
C46 C47 1.373(5)
C46 H46 0.9500
C47 C48 1.391(5)
C47 H47 0.9500
C48 C49 1.388(5)
C48 H48 0.9500
C49 C50 1.396(5)
C49 H49 0.9500
N1 O1 1.214(4)
N1 O2 1.219(4)
N2 O5 1.225(4)
N2 O6 1.230(4)
